data_7719567
loop_
_publ_author_name
'Bavaresco, Sofia Teixeira'
'Marquard, Nina P.'
'Miura-Stempel, Emily'
'Mohsen, Mariana G.'
'Campbell, Michael G.'

_publ_section_title
;
 A systematic study of naphthyridine-derived ligands for well-defined
 silver(I) dimers.
;
_journal_issue 36
_journal_name_full 'Dalton transactions (Cambridge, England : 2003)'
_journal_page_first 13651
_journal_page_last 13657
_journal_paper_doi 10.1039/d5dt01626f
_journal_volume 54
_journal_year 2025
_chemical_formula_moiety 'C44 H50 Ag2 N6, 2(B F4)'
_chemical_formula_sum 'C44 H50 Ag2 B2 F8 N6'
_chemical_formula_weight 1052.26
_space_group_crystal_system monoclinic
_space_group_IT_number 14
_space_group_name_Hall '-P 2yn'
_space_group_name_H-M_alt 'P 1 21/n 1'
_atom_sites_solution_hydrogens geom
_audit_creation_date 2025-05-10
_audit_creation_method
;
Olex2 1.5
(compiled 2024.01.12 svn.r2f8d729c for OlexSys, GUI svn.r6928)
;
_audit_update_record
;
2025-07-02 deposited with the CCDC.	2025-08-18 downloaded from the CCDC.
;
_cell_angle_alpha 90
_cell_angle_beta 106.7410(10)
_cell_angle_gamma 90
_cell_formula_units_Z 2
_cell_length_a 9.83440(10)
_cell_length_b 15.83940(10)
_cell_length_c 14.61290(10)
_cell_measurement_reflns_used 24117
_cell_measurement_temperature 100.00(10)
_cell_measurement_theta_max 78.3770
_cell_measurement_theta_min 4.2340
_cell_volume 2179.79(3)
_computing_cell_refinement 'CrysAlisPro 1.171.44.92a (Rigaku OD, 2025)'
_computing_data_collection 'CrysAlisPro system (CCD 44.92a 64-bit (release 31-01-2025))'
_computing_data_reduction 'CrysAlisPro 1.171.44.92a (Rigaku OD, 2025)'
_computing_molecular_graphics 'Olex2 1.5 (Dolomanov et al., 2009)'
_computing_publication_material 'Olex2 1.5 (Dolomanov et al., 2009)'
_computing_structure_refinement 'SHELXL 2019/3 (Sheldrick, 2015)'
_computing_structure_solution 'SHELXT 2018/2 (Sheldrick, 2018)'
_diffrn_ambient_environment N~2~
_diffrn_ambient_temperature 100.00(10)
_diffrn_detector 'Hybrid Pixel Array Detector'
_diffrn_detector_area_resol_mean 10.0000
_diffrn_detector_type 'HyPix-Arc 100'
_diffrn_measured_fraction_theta_full 1.000
_diffrn_measured_fraction_theta_max 0.988
_diffrn_measurement_details
;
List of Runs (angles in degrees, time in seconds):

  # Type    Start    End  Width  t~exp~   \w     \q     \k     \f   Frames
#--------------------------------------------------------------------------
  1  \w   -116.00 -14.00   0.50    0.10    --  -84.76  77.00-120.00  204
  2  \w    -78.00  24.00   0.50    0.10    --  -47.12  77.00  60.00  204
  3  \w   -116.00 -14.00   0.50    0.10    --  -84.76  77.00 120.00  204
  4  \w   -110.00  -8.00   0.50    0.10    --  -84.76  61.00  30.00  204
  5  \w   -165.00 -63.00   0.50    0.10    --  -88.00 -60.00 167.96  204
  6  \w   -118.00 -16.00   0.50    0.10    --  -47.12 -77.00 -60.00  204
  7  \w   -158.00 -83.00   0.50    0.10    --  -84.76 -95.00  90.00  150
  8  \w   -148.00 -46.00   0.50    0.10    --  -72.00 -63.00  35.04  204
  9  \w   -148.00 -46.00   0.50    0.10    --  -72.00 -63.00  35.04  204
 10  \w     92.00 178.00   0.50    0.10    --  111.42  45.00 120.00  172
 11  \w     87.00 178.00   0.50    0.10    --  111.42  61.00 150.00  182
 12  \w     92.00 178.00   0.50    0.10    --  111.42  45.00 -90.00  172
 13  \w     92.00 178.00   0.50    0.10    --  111.42  45.00-120.00  172
 14  \w     92.00 178.00   0.50    0.10    --  111.42  45.00-150.00  172
 15  \w     41.00 143.00   0.50    0.10    --   72.00  77.00-105.79  204
 16  \w     95.00 178.00   0.50    0.10    --  111.42 125.00 -30.00  166
 17  \w     17.00  43.00   0.50    0.10    --   56.00  90.00 122.69   52
 18  \w     31.00 131.00   0.50    0.10    --  111.42 -45.00 120.00  200
 19  \w     31.00 131.00   0.50    0.10    --  111.42 -45.00 120.00  200
 20  \w     41.00 143.00   0.50    0.10    --  111.42 -77.00-180.00  204
 21  \w     31.00 131.00   0.50    0.10    --  111.42 -45.00 -90.00  200
 22  \w     31.00 131.00   0.50    0.10    --  111.42 -45.00 -90.00  200
 23  \w     38.00 105.00   0.50    0.10    --  111.42 -95.00-180.00  134
 24  \w     39.00 106.00   0.50    0.10    --  113.75-101.00 -96.61  134
 25  \w     42.00 110.00   0.50    0.10    --  113.75-122.00 -45.70  136
 26  \w     38.00 105.00   0.50    0.10    --  111.42 -95.00 -30.00  134
 27  \w     36.00 112.00   0.50    0.10    --  111.42-125.00  90.00  152
 28  \w     36.00 112.00   0.50    0.10    --  111.42-125.00 150.00  152
 29  \w     36.00 112.00   0.50    0.10    --  111.42-125.00 150.00  152
 30  \w     38.00 105.00   0.50    0.10    --  111.42 -95.00 150.00  134
 31  \w     38.00 105.00   0.50    0.10    --  111.42 -95.00  90.00  134
 32  \w     38.00 105.00   0.50    0.10    --  111.42 -95.00  30.00  134
 33  \w     38.00 105.00   0.50    0.10    --  111.42 -95.00 -30.00  134
 34  \w     38.00 105.00   0.50    0.10    --  111.42 -95.00 -60.00  134
 35  \w     38.00 105.00   0.50    0.10    --  111.42 -95.00   0.00  134
 36  \w     38.00 105.00   0.50    0.10    --  111.42 -95.00   0.00  134
;
_diffrn_measurement_device 'four-circle diffractometer'
_diffrn_measurement_device_type 'XtaLAB Synergy, Dualflex, HyPix-Arc 100'
_diffrn_measurement_method '\w scans'
_diffrn_orient_matrix_type 'CrysAlisPro convention (1999,Acta A55,543-557)'
_diffrn_orient_matrix_UB_11 0.1185207000
_diffrn_orient_matrix_UB_12 -0.0147283000
_diffrn_orient_matrix_UB_13 -0.0478636000
_diffrn_orient_matrix_UB_21 0.0751353000
_diffrn_orient_matrix_UB_22 -0.0603333000
_diffrn_orient_matrix_UB_23 0.0815969000
_diffrn_orient_matrix_UB_31 -0.0839498000
_diffrn_orient_matrix_UB_32 -0.0748594000
_diffrn_orient_matrix_UB_33 -0.0563953000
_diffrn_radiation_monochromator mirror
_diffrn_radiation_probe x-ray
_diffrn_radiation_type 'Cu K\a'
_diffrn_radiation_wavelength 1.54184
_diffrn_reflns_av_R_equivalents 0.0421
_diffrn_reflns_av_unetI/netI 0.0194
_diffrn_reflns_Laue_measured_fraction_full 1.000
_diffrn_reflns_Laue_measured_fraction_max 0.988
_diffrn_reflns_limit_h_max 12
_diffrn_reflns_limit_h_min -12
_diffrn_reflns_limit_k_max 19
_diffrn_reflns_limit_k_min -20
_diffrn_reflns_limit_l_max 16
_diffrn_reflns_limit_l_min -18
_diffrn_reflns_number 45129
_diffrn_reflns_point_group_measured_fraction_full 1.000
_diffrn_reflns_point_group_measured_fraction_max 0.988
_diffrn_reflns_theta_full 67.684
_diffrn_reflns_theta_max 79.418
_diffrn_reflns_theta_min 4.216
_diffrn_source 'micro-focus sealed X-ray tube'
_diffrn_source_type 'PhotonJet (Cu) X-ray Source'
_exptl_absorpt_coefficient_mu 7.844
_exptl_absorpt_correction_T_max 1.00000
_exptl_absorpt_correction_T_min 0.64524
_exptl_absorpt_correction_type multi-scan
_exptl_absorpt_process_details
;
CrysAlisPro 1.171.44.92a (Rigaku Oxford Diffraction, 2025)
Empirical absorption correction using spherical harmonics,
implemented in SCALE3 ABSPACK scaling algorithm.
;
_exptl_crystal_colour red
_exptl_crystal_density_diffrn 1.603
_exptl_crystal_description block
_exptl_crystal_F_000 1064
_refine_diff_density_max 0.596
_refine_diff_density_min -1.285
_refine_diff_density_rms 0.092
_refine_ls_extinction_method none
_refine_ls_goodness_of_fit_ref 1.170
_refine_ls_hydrogen_treatment constr
_refine_ls_matrix_type full
_refine_ls_number_parameters 301
_refine_ls_number_reflns 4690
_refine_ls_number_restraints 26
_refine_ls_restrained_S_all 1.169
_refine_ls_R_factor_all 0.0325
_refine_ls_R_factor_gt 0.0303
_refine_ls_shift/su_max 0.002
_refine_ls_shift/su_mean 0.000
_refine_ls_structure_factor_coef Fsqd
_refine_ls_weighting_details 'w=1/[\s^2^(Fo^2^)+(0.0384P)^2^+2.1835P] where P=(Fo^2^+2Fc^2^)/3'
_refine_ls_weighting_scheme calc
_refine_ls_wR_factor_gt 0.0795
_refine_ls_wR_factor_ref 0.0815
_reflns_Friedel_coverage 0.000
_reflns_number_gt 4435
_reflns_number_total 4690
_reflns_threshold_expression 'I > 2\s(I)'
_cod_data_source_file d5dt01626f2.cif
_cod_data_source_block Cmpd_4
_cod_database_code 7719567
_shelx_shelxl_version_number 2019/3
_chemical_oxdiff_formula Ag2C30N4B2F8
_shelx_space_group_comment
;
The symmetry employed for this shelxl refinement is uniquely defined
by the following loop, which should always be used as a source of
symmetry information in preference to the above space-group names.
They are only intended as comments.
;
_diffrn_oxdiff_digest_od_ed
;

;
_olex2_refinement_description
;
1. Fixed Uiso
 At 1.2 times of:
  All C(H) groups
 At 1.5 times of:
  All C(H,H,H) groups
2. Uiso/Uaniso restraints and constraints
Uanis(B1) = Uanis(B1B)
Uanis(F1) = Uanis(F1B)
Uanis(F2) = Uanis(F2B)
Uanis(F3) = Uanis(F3B)
Uanis(F4) = Uanis(F4B)
3. Same fragment restrains
{B1B, F1B, F2B, F3B, F4B} sigma for 1-2: 0.02, 1-3: 0.04
{B1, F4, F3, F2, F1} sigma for 1-2: 0.02, 1-3: 0.04
as in
{B1, F1, F2, F3, F4}
4. Others
 Sof(B1B)=Sof(F1B)=Sof(F2B)=Sof(F3B)=Sof(F4B)=1-FVAR(1)
 Sof(B1)=Sof(F1)=Sof(F2)=Sof(F3)=Sof(F4)=FVAR(1)
5.a Ternary CH refined with riding coordinates:
 C17(H17), C20(H20)
5.b Aromatic/amide H refined with riding coordinates:
 C1(H1), C2(H2), C3(H3), C6(H6), C7(H7), C13(H13), C14(H14), C15(H15)
5.c Idealised Me refined as rotating group:
 C10(H10A,H10B,H10C), C18(H18A,H18B,H18C), C19(H19A,H19B,H19C), C21(H21A,H21B,
 H21C), C22(H22A,H22B,H22C)
;
_olex2_submission_special_instructions 'No special instructions were received'
_oxdiff_exptl_absorpt_empirical_details
;
Empirical correction (ABSPACK) includes:
- Absorption correction using spherical harmonics
- Frame scaling
;
_oxdiff_exptl_absorpt_empirical_full_max 1.332
_oxdiff_exptl_absorpt_empirical_full_min 0.773

loop_
_space_group_symop_operation_xyz
'x, y, z'
'-x+1/2, y+1/2, -z+1/2'
'-x, -y, -z'
'x-1/2, -y-1/2, z-1/2'

loop_
_atom_site_label
_atom_site_type_symbol
_atom_site_fract_x
_atom_site_fract_y
_atom_site_fract_z
_atom_site_U_iso_or_equiv
_atom_site_adp_type
_atom_site_occupancy
_atom_site_site_symmetry_order
_atom_site_calc_flag
_atom_site_refinement_flags_posn
_atom_site_refinement_flags_adp
_atom_site_refinement_flags_occupancy
_atom_site_disorder_assembly
_atom_site_disorder_group
Ag1 Ag 0.50449(2) 0.55592(2) 0.57159(2) 0.02512(7) Uani 1 1 d . . . . .
N1 N 0.7393(2) 0.54540(13) 0.60592(16) 0.0250(4) Uani 1 1 d . . . . .
N2 N 0.7367(2) 0.43290(12) 0.50359(15) 0.0219(4) Uani 1 1 d . . . . .
N3 N 0.5878(2) 0.33900(13) 0.35593(15) 0.0249(4) Uani 1 1 d . . . . .
C1 C 0.8123(3) 0.59763(16) 0.67313(19) 0.0288(5) Uani 1 1 d . . . . .
H1 H 0.761633 0.641145 0.693856 0.035 Uiso 1 1 calc R U . . .
C2 C 0.9608(3) 0.59287(17) 0.71607(19) 0.0304(5) Uani 1 1 d . . . . .
H2 H 1.008030 0.632993 0.762772 0.036 Uiso 1 1 calc R U . . .
C3 C 1.0345(3) 0.52954(17) 0.68896(19) 0.0296(5) Uani 1 1 d . . . . .
H3 H 1.133701 0.523504 0.718116 0.036 Uiso 1 1 calc R U . . .
C4 C 0.9611(2) 0.47274(16) 0.61660(18) 0.0251(5) Uani 1 1 d . . . . .
C5 C 0.8125(2) 0.48328(15) 0.57546(17) 0.0230(5) Uani 1 1 d . . . . .
C6 C 1.0291(3) 0.40617(17) 0.58289(19) 0.0287(5) Uani 1 1 d . . . . .
H6 H 1.127819 0.396241 0.610018 0.034 Uiso 1 1 calc R U . . .
C7 C 0.9507(3) 0.35624(16) 0.51057(19) 0.0274(5) Uani 1 1 d . . . . .
H7 H 0.994635 0.311343 0.486593 0.033 Uiso 1 1 calc R U . . .
C8 C 0.8041(2) 0.37175(15) 0.47176(17) 0.0237(5) Uani 1 1 d . . . . .
C9 C 0.7165(2) 0.31708(15) 0.39189(17) 0.0236(5) Uani 1 1 d . . . . .
C10 C 0.7855(3) 0.24269(17) 0.3604(2) 0.0311(5) Uani 1 1 d . . . . .
H10A H 0.820650 0.203848 0.414240 0.047 Uiso 1 1 calc R U . . .
H10B H 0.865091 0.262001 0.338002 0.047 Uiso 1 1 calc R U . . .
H10C H 0.716016 0.213510 0.308302 0.047 Uiso 1 1 calc R U . . .
C11 C 0.4846(2) 0.29291(16) 0.28408(17) 0.0246(5) Uani 1 1 d . . . . .
C12 C 0.4231(3) 0.21960(16) 0.30955(18) 0.0269(5) Uani 1 1 d . . . . .
C13 C 0.3033(3) 0.18695(17) 0.24251(19) 0.0294(5) Uani 1 1 d . . . . .
H13 H 0.260535 0.136924 0.257178 0.035 Uiso 1 1 calc R U . . .
C14 C 0.2456(3) 0.22590(18) 0.15526(18) 0.0303(5) Uani 1 1 d . . . . .
H14 H 0.161829 0.203910 0.111733 0.036 Uiso 1 1 calc R U . . .
C15 C 0.3099(3) 0.29692(18) 0.13136(19) 0.0313(5) Uani 1 1 d . . . . .
H15 H 0.270731 0.322360 0.070580 0.038 Uiso 1 1 calc R U . . .
C16 C 0.4310(3) 0.33197(16) 0.19453(18) 0.0279(5) Uani 1 1 d . . . . .
C17 C 0.4751(3) 0.17912(18) 0.4078(2) 0.0327(6) Uani 1 1 d . . . . .
H17 H 0.561258 0.210785 0.444956 0.039 Uiso 1 1 calc R U . . .
C18 C 0.3643(4) 0.1858(2) 0.4622(2) 0.0476(8) Uani 1 1 d . . . . .
H18A H 0.346210 0.245413 0.472298 0.071 Uiso 1 1 calc R U . . .
H18B H 0.399633 0.157467 0.524136 0.071 Uiso 1 1 calc R U . . .
H18C H 0.275979 0.158798 0.425060 0.071 Uiso 1 1 calc R U . . .
C19 C 0.5190(4) 0.08704(19) 0.4005(2) 0.0441(7) Uani 1 1 d . . . . .
H19A H 0.435890 0.054079 0.365612 0.066 Uiso 1 1 calc R U . . .
H19B H 0.557794 0.063605 0.464840 0.066 Uiso 1 1 calc R U . . .
H19C H 0.591368 0.084586 0.366428 0.066 Uiso 1 1 calc R U . . .
C20 C 0.5044(3) 0.40896(18) 0.1694(2) 0.0340(6) Uani 1 1 d . . . . .
H20 H 0.548090 0.440499 0.230034 0.041 Uiso 1 1 calc R U . . .
C21 C 0.4036(4) 0.4697(2) 0.1004(3) 0.0493(8) Uani 1 1 d . . . . .
H21A H 0.369175 0.443226 0.037352 0.074 Uiso 1 1 calc R U . . .
H21B H 0.454403 0.521867 0.095232 0.074 Uiso 1 1 calc R U . . .
H21C H 0.322889 0.482775 0.124640 0.074 Uiso 1 1 calc R U . . .
C22 C 0.6251(3) 0.3821(2) 0.1284(2) 0.0429(7) Uani 1 1 d . . . . .
H22A H 0.690301 0.344472 0.173655 0.064 Uiso 1 1 calc R U . . .
H22B H 0.676807 0.432295 0.117598 0.064 Uiso 1 1 calc R U . . .
H22C H 0.585283 0.352523 0.067643 0.064 Uiso 1 1 calc R U . . .
B1 B 0.4234(10) 0.3747(5) 0.6840(5) 0.0305(17) Uani 0.566(2) 1 d D . P A 1
F1 F 0.3473(4) 0.3648(3) 0.5902(3) 0.0588(7) Uani 0.566(2) 1 d D . P A 1
F2 F 0.5386(8) 0.4312(5) 0.6933(6) 0.0441(15) Uani 0.566(2) 1 d D . P A 1
F3 F 0.4715(3) 0.2969(2) 0.7248(3) 0.0492(7) Uani 0.566(2) 1 d D . P A 1
F4 F 0.335(2) 0.4108(13) 0.7329(15) 0.0363(13) Uani 0.566(2) 1 d D . P A 1
B1B B 0.4281(13) 0.3701(7) 0.7147(7) 0.0305(17) Uani 0.434(2) 1 d D . P A 2
F1B F 0.3544(5) 0.3078(3) 0.6533(4) 0.0588(7) Uani 0.434(2) 1 d D . P A 2
F2B F 0.5080(11) 0.4160(7) 0.6665(8) 0.0441(15) Uani 0.434(2) 1 d D . P A 2
F3B F 0.5199(4) 0.3318(3) 0.7937(4) 0.0492(7) Uani 0.434(2) 1 d D . P A 2
F4B F 0.332(3) 0.4212(18) 0.742(2) 0.0363(13) Uani 0.434(2) 1 d D . P A 2

loop_
_atom_site_aniso_label
_atom_site_aniso_U_11
_atom_site_aniso_U_22
_atom_site_aniso_U_33
_atom_site_aniso_U_23
_atom_site_aniso_U_13
_atom_site_aniso_U_12
Ag1 0.01686(10) 0.02525(11) 0.02976(11) -0.00387(6) 0.00116(7) 0.00064(6)
N1 0.0174(9) 0.0266(10) 0.0287(10) 0.0000(8) 0.0030(8) -0.0015(7)
N2 0.0173(9) 0.0213(9) 0.0253(10) 0.0020(7) 0.0034(8) -0.0031(7)
N3 0.0209(9) 0.0249(10) 0.0265(10) -0.0024(8) 0.0033(8) -0.0037(8)
C1 0.0225(12) 0.0279(12) 0.0329(13) -0.0047(10) 0.0030(10) -0.0036(9)
C2 0.0224(12) 0.0336(13) 0.0314(13) -0.0057(10) 0.0018(10) -0.0071(10)
C3 0.0193(11) 0.0348(13) 0.0314(13) 0.0002(11) 0.0021(10) -0.0052(10)
C4 0.0175(10) 0.0271(12) 0.0284(12) 0.0036(10) 0.0030(9) -0.0029(9)
C5 0.0185(10) 0.0231(11) 0.0260(11) 0.0046(9) 0.0043(9) -0.0022(8)
C6 0.0180(10) 0.0305(13) 0.0353(13) 0.0022(10) 0.0038(9) 0.0005(9)
C7 0.0195(11) 0.0261(12) 0.0358(13) -0.0002(10) 0.0068(10) 0.0006(9)
C8 0.0196(11) 0.0220(11) 0.0284(12) 0.0015(9) 0.0054(9) -0.0033(9)
C9 0.0208(11) 0.0226(11) 0.0275(11) 0.0005(9) 0.0070(9) -0.0035(9)
C10 0.0251(12) 0.0309(13) 0.0371(14) -0.0070(11) 0.0087(10) -0.0003(10)
C11 0.0184(10) 0.0270(11) 0.0262(11) -0.0061(9) 0.0031(9) -0.0012(9)
C12 0.0217(11) 0.0290(12) 0.0293(12) -0.0044(10) 0.0061(10) -0.0024(9)
C13 0.0217(11) 0.0335(13) 0.0335(13) -0.0077(10) 0.0089(10) -0.0051(10)
C14 0.0209(11) 0.0383(14) 0.0298(12) -0.0137(11) 0.0042(10) -0.0031(10)
C15 0.0256(12) 0.0381(14) 0.0270(12) -0.0056(10) 0.0025(10) 0.0006(10)
C16 0.0251(12) 0.0292(12) 0.0282(12) -0.0041(10) 0.0058(10) 0.0001(10)
C17 0.0286(12) 0.0344(14) 0.0323(13) -0.0007(11) 0.0041(10) -0.0110(11)
C18 0.0473(18) 0.063(2) 0.0336(15) -0.0042(14) 0.0135(13) -0.0134(16)
C19 0.0480(18) 0.0336(15) 0.0452(17) 0.0044(13) 0.0050(14) -0.0076(13)
C20 0.0343(14) 0.0325(14) 0.0305(13) 0.0015(11) 0.0018(11) -0.0045(11)
C21 0.0515(19) 0.0415(17) 0.0469(18) 0.0115(14) 0.0017(15) -0.0007(15)
C22 0.0364(15) 0.0483(17) 0.0442(16) 0.0056(14) 0.0121(13) -0.0111(13)
B1 0.0235(16) 0.0308(18) 0.040(5) 0.007(3) 0.013(3) 0.0032(14)
F1 0.0493(15) 0.073(2) 0.0558(18) -0.0158(13) 0.0174(14) 0.0071(15)
F2 0.024(3) 0.034(3) 0.073(5) 0.021(3) 0.013(3) 0.0000(18)
F3 0.0349(14) 0.0405(15) 0.080(2) 0.0245(13) 0.0284(15) 0.0087(11)
F4 0.0217(9) 0.035(4) 0.051(3) -0.005(3) 0.0085(14) 0.0015(19)
B1B 0.0235(16) 0.0308(18) 0.040(5) 0.007(3) 0.013(3) 0.0032(14)
F1B 0.0493(15) 0.073(2) 0.0558(18) -0.0158(13) 0.0174(14) 0.0071(15)
F2B 0.024(3) 0.034(3) 0.073(5) 0.021(3) 0.013(3) 0.0000(18)
F3B 0.0349(14) 0.0405(15) 0.080(2) 0.0245(13) 0.0284(15) 0.0087(11)
F4B 0.0217(9) 0.035(4) 0.051(3) -0.005(3) 0.0085(14) 0.0015(19)

loop_
_atom_type_symbol
_atom_type_description
_atom_type_scat_dispersion_real
_atom_type_scat_dispersion_imag
_atom_type_scat_source
C C 0.0181 0.0091 'International Tables Vol C Tables 4.2.6.8 and 6.1.1.4'
H H 0.0000 0.0000 'International Tables Vol C Tables 4.2.6.8 and 6.1.1.4'
Ag Ag 0.1306 4.2820 'International Tables Vol C Tables 4.2.6.8 and 6.1.1.4'
B B 0.0090 0.0039 'International Tables Vol C Tables 4.2.6.8 and 6.1.1.4'
F F 0.0727 0.0534 'International Tables Vol C Tables 4.2.6.8 and 6.1.1.4'
N N 0.0311 0.0180 'International Tables Vol C Tables 4.2.6.8 and 6.1.1.4'

loop_
_geom_angle_atom_site_label_1
_geom_angle_atom_site_label_2
_geom_angle_atom_site_label_3
_geom_angle
_geom_angle_site_symmetry_1
_geom_angle_site_symmetry_3
_geom_angle_publ_flag
N1 Ag1 Ag1 85.78(6) . 3_666 ?
N1 Ag1 N2 165.45(8) . 3_666 ?
N1 Ag1 N3 118.23(7) . 3_666 ?
N2 Ag1 Ag1 83.29(5) 3_666 3_666 ?
N3 Ag1 Ag1 153.70(5) 3_666 3_666 ?
N3 Ag1 N2 71.12(7) 3_666 3_666 ?
C1 N1 Ag1 115.23(17) . . ?
C1 N1 C5 117.8(2) . . ?
C5 N1 Ag1 126.21(16) . . ?
C5 N2 Ag1 125.53(16) . 3_666 ?
C8 N2 Ag1 115.79(15) . 3_666 ?
C8 N2 C5 118.7(2) . . ?
C9 N3 Ag1 119.09(16) . 3_666 ?
C9 N3 C11 125.1(2) . . ?
C11 N3 Ag1 114.66(15) . 3_666 ?
N1 C1 H1 117.8 . . ?
N1 C1 C2 124.4(2) . . ?
C2 C1 H1 117.8 . . ?
C1 C2 H2 120.7 . . ?
C3 C2 C1 118.5(2) . . ?
C3 C2 H2 120.7 . . ?
C2 C3 H3 120.5 . . ?
C2 C3 C4 119.0(2) . . ?
C4 C3 H3 120.5 . . ?
C3 C4 C5 118.8(2) . . ?
C6 C4 C3 122.9(2) . . ?
C6 C4 C5 118.2(2) . . ?
N1 C5 C4 121.4(2) . . ?
N2 C5 N1 116.8(2) . . ?
N2 C5 C4 121.8(2) . . ?
C4 C6 H6 120.5 . . ?
C7 C6 C4 118.9(2) . . ?
C7 C6 H6 120.5 . . ?
C6 C7 H7 120.2 . . ?
C6 C7 C8 119.6(2) . . ?
C8 C7 H7 120.2 . . ?
N2 C8 C7 122.7(2) . . ?
N2 C8 C9 117.2(2) . . ?
C7 C8 C9 120.1(2) . . ?
N3 C9 C8 116.2(2) . . ?
N3 C9 C10 125.0(2) . . ?
C10 C9 C8 118.8(2) . . ?
C9 C10 H10A 109.5 . . ?
C9 C10 H10B 109.5 . . ?
C9 C10 H10C 109.5 . . ?
H10A C10 H10B 109.5 . . ?
H10A C10 H10C 109.5 . . ?
H10B C10 H10C 109.5 . . ?
C12 C11 N3 119.6(2) . . ?
C16 C11 N3 117.1(2) . . ?
C16 C11 C12 122.3(2) . . ?
C11 C12 C17 123.0(2) . . ?
C13 C12 C11 117.4(2) . . ?
C13 C12 C17 119.5(2) . . ?
C12 C13 H13 119.3 . . ?
C14 C13 C12 121.4(2) . . ?
C14 C13 H13 119.3 . . ?
C13 C14 H14 120.0 . . ?
C13 C14 C15 120.0(2) . . ?
C15 C14 H14 120.0 . . ?
C14 C15 H15 119.3 . . ?
C14 C15 C16 121.4(3) . . ?
C16 C15 H15 119.3 . . ?
C11 C16 C20 120.2(2) . . ?
C15 C16 C11 117.5(2) . . ?
C15 C16 C20 122.4(2) . . ?
C12 C17 H17 107.6 . . ?
C12 C17 C18 111.5(2) . . ?
C12 C17 C19 111.1(2) . . ?
C18 C17 H17 107.6 . . ?
C18 C17 C19 111.1(3) . . ?
C19 C17 H17 107.6 . . ?
C17 C18 H18A 109.5 . . ?
C17 C18 H18B 109.5 . . ?
C17 C18 H18C 109.5 . . ?
H18A C18 H18B 109.5 . . ?
H18A C18 H18C 109.5 . . ?
H18B C18 H18C 109.5 . . ?
C17 C19 H19A 109.5 . . ?
C17 C19 H19B 109.5 . . ?
C17 C19 H19C 109.5 . . ?
H19A C19 H19B 109.5 . . ?
H19A C19 H19C 109.5 . . ?
H19B C19 H19C 109.5 . . ?
C16 C20 H20 107.5 . . ?
C16 C20 C21 113.7(2) . . ?
C16 C20 C22 110.4(2) . . ?
C21 C20 H20 107.5 . . ?
C21 C20 C22 110.1(3) . . ?
C22 C20 H20 107.5 . . ?
C20 C21 H21A 109.5 . . ?
C20 C21 H21B 109.5 . . ?
C20 C21 H21C 109.5 . . ?
H21A C21 H21B 109.5 . . ?
H21A C21 H21C 109.5 . . ?
H21B C21 H21C 109.5 . . ?
C20 C22 H22A 109.5 . . ?
C20 C22 H22B 109.5 . . ?
C20 C22 H22C 109.5 . . ?
H22A C22 H22B 109.5 . . ?
H22A C22 H22C 109.5 . . ?
H22B C22 H22C 109.5 . . ?
F1 B1 F2 111.1(5) . . ?
F1 B1 F3 110.4(6) . . ?
F1 B1 F4 108.5(11) . . ?
F3 B1 F2 110.7(7) . . ?
F3 B1 F4 109.1(10) . . ?
F4 B1 F2 107.0(11) . . ?
F1B B1B F2B 107.9(8) . . ?
F3B B1B F1B 108.7(8) . . ?
F3B B1B F2B 108.8(9) . . ?
F4B B1B F1B 109.1(14) . . ?
F4B B1B F2B 111.5(15) . . ?
F4B B1B F3B 110.8(14) . . ?

loop_
_geom_bond_atom_site_label_1
_geom_bond_atom_site_label_2
_geom_bond_distance
_geom_bond_site_symmetry_2
_geom_bond_publ_flag
Ag1 Ag1 2.7234(3) 3_666 ?
Ag1 N1 2.223(2) . ?
Ag1 N2 2.316(2) 3_666 ?
Ag1 N3 2.296(2) 3_666 ?
N1 C1 1.326(3) . ?
N1 C5 1.367(3) . ?
N2 C5 1.358(3) . ?
N2 C8 1.331(3) . ?
N3 C9 1.271(3) . ?
N3 C11 1.432(3) . ?
C1 H1 0.9500 . ?
C1 C2 1.416(3) . ?
C2 H2 0.9500 . ?
C2 C3 1.362(4) . ?
C3 H3 0.9500 . ?
C3 C4 1.417(4) . ?
C4 C5 1.421(3) . ?
C4 C6 1.411(4) . ?
C6 H6 0.9500 . ?
C6 C7 1.367(4) . ?
C7 H7 0.9500 . ?
C7 C8 1.410(3) . ?
C8 C9 1.508(3) . ?
C9 C10 1.497(3) . ?
C10 H10A 0.9800 . ?
C10 H10B 0.9800 . ?
C10 H10C 0.9800 . ?
C11 C12 1.408(4) . ?
C11 C16 1.406(4) . ?
C12 C13 1.397(3) . ?
C12 C17 1.520(4) . ?
C13 H13 0.9500 . ?
C13 C14 1.383(4) . ?
C14 H14 0.9500 . ?
C14 C15 1.384(4) . ?
C15 H15 0.9500 . ?
C15 C16 1.394(4) . ?
C16 C20 1.515(4) . ?
C17 H17 1.0000 . ?
C17 C18 1.526(4) . ?
C17 C19 1.534(4) . ?
C18 H18A 0.9800 . ?
C18 H18B 0.9800 . ?
C18 H18C 0.9800 . ?
C19 H19A 0.9800 . ?
C19 H19B 0.9800 . ?
C19 H19C 0.9800 . ?
C20 H20 1.0000 . ?
C20 C21 1.532(4) . ?
C20 C22 1.536(4) . ?
C21 H21A 0.9800 . ?
C21 H21B 0.9800 . ?
C21 H21C 0.9800 . ?
C22 H22A 0.9800 . ?
C22 H22B 0.9800 . ?
C22 H22C 0.9800 . ?
B1 F1 1.367(8) . ?
B1 F2 1.419(8) . ?
B1 F3 1.392(8) . ?
B1 F4 1.400(9) . ?
B1B F1B 1.390(11) . ?
B1B F2B 1.400(11) . ?
B1B F3B 1.384(10) . ?
B1B F4B 1.384(11) . ?

loop_
_geom_torsion_atom_site_label_1
_geom_torsion_atom_site_label_2
_geom_torsion_atom_site_label_3
_geom_torsion_atom_site_label_4
_geom_torsion
_geom_torsion_site_symmetry_1
_geom_torsion_site_symmetry_2
_geom_torsion_site_symmetry_3
_geom_torsion_site_symmetry_4
_geom_torsion_publ_flag
Ag1 N1 C1 C2 169.9(2) . . . . ?
Ag1 N1 C5 N2 13.6(3) . . . . ?
Ag1 N1 C5 C4 -167.05(17) . . . . ?
Ag1 N2 C5 N1 0.4(3) 3_666 . . . ?
Ag1 N2 C5 C4 -179.01(16) 3_666 . . . ?
Ag1 N2 C8 C7 -179.43(18) 3_666 . . . ?
Ag1 N2 C8 C9 -0.4(3) 3_666 . . . ?
Ag1 N3 C9 C8 -8.8(3) 3_666 . . . ?
Ag1 N3 C9 C10 171.66(19) 3_666 . . . ?
Ag1 N3 C11 C12 -90.9(2) 3_666 . . . ?
Ag1 N3 C11 C16 77.8(2) 3_666 . . . ?
N1 C1 C2 C3 -1.7(4) . . . . ?
N2 C8 C9 N3 6.1(3) . . . . ?
N2 C8 C9 C10 -174.3(2) . . . . ?
N3 C11 C12 C13 167.0(2) . . . . ?
N3 C11 C12 C17 -8.7(4) . . . . ?
N3 C11 C16 C15 -166.4(2) . . . . ?
N3 C11 C16 C20 13.9(3) . . . . ?
C1 N1 C5 N2 -177.1(2) . . . . ?
C1 N1 C5 C4 2.3(3) . . . . ?
C1 C2 C3 C4 2.2(4) . . . . ?
C2 C3 C4 C5 -0.7(4) . . . . ?
C2 C3 C4 C6 178.9(3) . . . . ?
C3 C4 C5 N1 -1.7(4) . . . . ?
C3 C4 C5 N2 177.7(2) . . . . ?
C3 C4 C6 C7 -177.8(2) . . . . ?
C4 C6 C7 C8 -0.4(4) . . . . ?
C5 N1 C1 C2 -0.6(4) . . . . ?
C5 N2 C8 C7 1.0(3) . . . . ?
C5 N2 C8 C9 -180.0(2) . . . . ?
C5 C4 C6 C7 1.8(4) . . . . ?
C6 C4 C5 N1 178.7(2) . . . . ?
C6 C4 C5 N2 -1.9(3) . . . . ?
C6 C7 C8 N2 -1.1(4) . . . . ?
C6 C7 C8 C9 180.0(2) . . . . ?
C7 C8 C9 N3 -174.8(2) . . . . ?
C7 C8 C9 C10 4.7(3) . . . . ?
C8 N2 C5 N1 179.9(2) . . . . ?
C8 N2 C5 C4 0.5(3) . . . . ?
C9 N3 C11 C12 76.5(3) . . . . ?
C9 N3 C11 C16 -114.8(3) . . . . ?
C11 N3 C9 C8 -175.8(2) . . . . ?
C11 N3 C9 C10 4.7(4) . . . . ?
C11 C12 C13 C14 -1.2(4) . . . . ?
C11 C12 C17 C18 113.1(3) . . . . ?
C11 C12 C17 C19 -122.4(3) . . . . ?
C11 C16 C20 C21 -149.9(3) . . . . ?
C11 C16 C20 C22 85.9(3) . . . . ?
C12 C11 C16 C15 2.0(4) . . . . ?
C12 C11 C16 C20 -177.8(2) . . . . ?
C12 C13 C14 C15 2.5(4) . . . . ?
C13 C12 C17 C18 -62.5(3) . . . . ?
C13 C12 C17 C19 62.1(3) . . . . ?
C13 C14 C15 C16 -1.6(4) . . . . ?
C14 C15 C16 C11 -0.6(4) . . . . ?
C14 C15 C16 C20 179.1(2) . . . . ?
C15 C16 C20 C21 30.3(4) . . . . ?
C15 C16 C20 C22 -93.9(3) . . . . ?
C16 C11 C12 C13 -1.1(4) . . . . ?
C16 C11 C12 C17 -176.8(2) . . . . ?
C17 C12 C13 C14 174.6(2) . . . . ?
